data_7151953
loop_
_publ_author_name
'Kobayashi, Kenichi'
'Okamoto, Iwao'
'Morita, Nobuyoshi'
'Kiyotani, Tamiko'
'Tamura, Osamu'

_publ_section_title
;
 Synthesis of the proposed structure of phaeosphaeride A.
;
_journal_issue 16
_journal_name_full 'Organic &amp; biomolecular chemistry'
_journal_page_first 5825
_journal_page_last 5832
_journal_paper_doi 10.1039/c1ob05612c
_journal_volume 9
_journal_year 2011
_chemical_absolute_configuration ad
_chemical_formula_moiety 'C23 H43 N O8 Si'
_chemical_formula_sum 'C23 H43 N O8 Si'
_chemical_formula_weight 489.67
_chemical_name_systematic
;
(6R)-2,6-anhydro-4-O-[tert-butyl(dimethyl)silyl]-3-deoxy
-1-(methoxyamino)-3-(methoxycarbonyl)-5-O-(methoxymethyl)
-5-C-methyl-6-pentyl-L-reythro-hex-2-enose
;
_space_group_IT_number 19
_symmetry_cell_setting orthorhombic
_symmetry_space_group_name_Hall 'P 2ac 2ab'
_symmetry_space_group_name_H-M 'P 21 21 21'
_atom_sites_solution_hydrogens geom
_atom_sites_solution_primary direct
_atom_sites_solution_secondary difmap
_audit_creation_method SHELXL-97
_cell_angle_alpha 90.00
_cell_angle_beta 90.00
_cell_angle_gamma 90.00
_cell_formula_units_Z 4
_cell_length_a 9.0593(3)
_cell_length_b 15.3579(5)
_cell_length_c 19.9706(6)
_cell_measurement_reflns_used 20116
_cell_measurement_temperature 100
_cell_measurement_theta_max 68.34
_cell_measurement_theta_min 3.63
_cell_volume 2778.55(15)
_computing_cell_refinement 'PROCESS-AUTO (Rigaku, 1998)'
_computing_data_collection 'PROCESS-AUTO (Rigaku, 1998)'
_computing_data_reduction 'PROCESS-AUTO (Rigaku, 1998)'
_computing_molecular_graphics 'Yadokari-XG 2009 (Wakita Nemoto et al., 2009)'
_computing_publication_material
;
Yadokari-XG 2009 (Wakita,Nemoto et al., 2009)
;
_computing_structure_refinement 'SHELXL-97 (Sheldrick, 2008)'
_computing_structure_solution 'SHELXS-97 (Sheldrick, 2008)'
_diffrn_ambient_temperature 100(2)
_diffrn_detector_area_resol_mean 10.0
_diffrn_measured_fraction_theta_full 0.994
_diffrn_measured_fraction_theta_max 0.994
_diffrn_measurement_device_type 'Rigaku VariMax RAPID'
_diffrn_measurement_method \w
_diffrn_radiation_type CuK\a
_diffrn_radiation_wavelength 1.54187
_diffrn_reflns_av_R_equivalents 0.1034
_diffrn_reflns_av_sigmaI/netI 0.0843
_diffrn_reflns_limit_h_max 10
_diffrn_reflns_limit_h_min -10
_diffrn_reflns_limit_k_max 18
_diffrn_reflns_limit_k_min -18
_diffrn_reflns_limit_l_max 23
_diffrn_reflns_limit_l_min -24
_diffrn_reflns_number 29436
_diffrn_reflns_theta_full 68.23
_diffrn_reflns_theta_max 68.23
_diffrn_reflns_theta_min 3.63
_exptl_absorpt_coefficient_mu 1.104
_exptl_absorpt_correction_T_max 1.0000
_exptl_absorpt_correction_T_min 0.7821
_exptl_absorpt_correction_type multi-scan
_exptl_absorpt_process_details
;
Higashi, T. (1995). Program for Absorption Correction.
Rigaku Corporation, Tokyo, Japan.
;
_exptl_crystal_colour colourless
_exptl_crystal_density_diffrn 1.171
_exptl_crystal_density_method 'not measured'
_exptl_crystal_description block
_exptl_crystal_F_000 1064
_exptl_crystal_size_max 0.21
_exptl_crystal_size_mid 0.07
_exptl_crystal_size_min 0.07
_refine_diff_density_max 0.338
_refine_diff_density_min -0.371
_refine_diff_density_rms 0.051
_refine_ls_abs_structure_details 'Flack H D (1983), Acta Cryst. A39, 876-881'
_refine_ls_abs_structure_Flack -0.04(4)
_refine_ls_extinction_method none
_refine_ls_goodness_of_fit_ref 1.018
_refine_ls_hydrogen_treatment constr
_refine_ls_matrix_type full
_refine_ls_number_parameters 308
_refine_ls_number_reflns 5051
_refine_ls_number_restraints 0
_refine_ls_restrained_S_all 1.018
_refine_ls_R_factor_all 0.0713
_refine_ls_R_factor_gt 0.0569
_refine_ls_shift/su_max 0.000
_refine_ls_shift/su_mean 0.000
_refine_ls_structure_factor_coef Fsqd
_refine_ls_weighting_details 'calc w=1/[\s^2^(Fo^2^)+(0.0498P)^2^+0.0000P] where P=(Fo^2^+2Fc^2^)/3'
_refine_ls_weighting_scheme calc
_refine_ls_wR_factor_gt 0.1155
_refine_ls_wR_factor_ref 0.1255
_reflns_number_gt 3983
_reflns_number_total 5051
_reflns_threshold_expression >2sigma(I)
_cod_data_source_file c1ob05612c.txt
_cod_data_source_block 100910c3
_cod_database_code 7151953

loop_
_symmetry_equiv_pos_as_xyz
'x, y, z'
'-x+1/2, -y, z+1/2'
'x+1/2, -y+1/2, -z'
'-x, y+1/2, -z+1/2'

loop_
_atom_site_label
_atom_site_type_symbol
_atom_site_fract_x
_atom_site_fract_y
_atom_site_fract_z
_atom_site_U_iso_or_equiv
_atom_site_adp_type
_atom_site_occupancy
_atom_site_symmetry_multiplicity
_atom_site_calc_flag
_atom_site_refinement_flags
_atom_site_disorder_assembly
_atom_site_disorder_group
Si1 Si 0.77610(11) 0.87556(6) 0.78623(4) 0.0353(2) Uani 1 1 d . . .
O1 O 0.6751(2) 0.91867(13) 0.52221(9) 0.0278(5) Uani 1 1 d . . .
O2 O 0.8336(2) 0.76904(14) 0.46104(10) 0.0328(5) Uani 1 1 d . . .
O3 O 0.6053(3) 0.66878(14) 0.41801(10) 0.0395(6) Uani 1 1 d . . .
O4 O 0.6090(3) 0.69653(15) 0.68369(11) 0.0529(7) Uani 1 1 d . . .
O5 O 0.7174(3) 0.66497(14) 0.58569(11) 0.0392(6) Uani 1 1 d . . .
O6 O 0.7627(2) 0.89101(13) 0.70414(9) 0.0290(5) Uani 1 1 d . . .
O7 O 0.5882(3) 1.02706(13) 0.68385(10) 0.0327(5) Uani 1 1 d . . .
O8 O 0.6030(3) 1.16632(15) 0.63386(11) 0.0435(6) Uani 1 1 d . . .
N1 N 0.5890(3) 0.73633(17) 0.46395(12) 0.0326(6) Uani 1 1 d . . .
H1 H 0.5009 0.7526 0.4777 0.039 Uiso 1 1 calc R . .
C1 C 0.7108(4) 0.7757(2) 0.48649(14) 0.0285(7) Uani 1 1 d . . .
C2 C 0.6824(3) 0.8361(2) 0.54487(15) 0.0255(7) Uani 1 1 d . . .
C3 C 0.6669(3) 0.81186(19) 0.60960(14) 0.0266(7) Uani 1 1 d . . .
C4 C 0.6349(3) 0.8778(2) 0.66414(14) 0.0283(7) Uani 1 1 d . . .
H41 H 0.5546 0.8542 0.6933 0.034 Uiso 1 1 calc R . .
C5 C 0.5797(4) 0.9621(2) 0.63143(14) 0.0274(7) Uani 1 1 d . . .
C6 C 0.6797(3) 0.9887(2) 0.57244(14) 0.0270(7) Uani 1 1 d . . .
H61 H 0.6356 1.0418 0.5515 0.032 Uiso 1 1 calc R . .
C7 C 0.5992(5) 0.7026(2) 0.35068(16) 0.0500(10) Uani 1 1 d . . .
H71 H 0.5070 0.7349 0.3445 0.075 Uiso 1 1 calc R . .
H72 H 0.6032 0.6542 0.3187 0.075 Uiso 1 1 calc R . .
H73 H 0.6833 0.7415 0.3431 0.075 Uiso 1 1 calc R . .
C8 C 0.6606(4) 0.7203(2) 0.63081(16) 0.0356(8) Uani 1 1 d . . .
C9 C 0.6801(5) 0.5736(2) 0.5955(2) 0.0528(11) Uani 1 1 d . . .
H91 H 0.7117 0.5552 0.6403 0.079 Uiso 1 1 calc R . .
H92 H 0.7305 0.5382 0.5617 0.079 Uiso 1 1 calc R . .
H93 H 0.5731 0.5659 0.5913 0.079 Uiso 1 1 calc R . .
C10 C 0.8765(5) 0.7717(2) 0.80088(17) 0.0529(11) Uani 1 1 d . . .
H101 H 0.8783 0.7590 0.8490 0.079 Uiso 1 1 calc R . .
H102 H 0.9778 0.7770 0.7842 0.079 Uiso 1 1 calc R . .
H103 H 0.8262 0.7243 0.7772 0.079 Uiso 1 1 calc R . .
C11 C 0.5904(4) 0.8688(3) 0.82524(16) 0.0515(10) Uani 1 1 d . . .
H111 H 0.5313 0.9191 0.8114 0.077 Uiso 1 1 calc R . .
H112 H 0.6005 0.8687 0.8741 0.077 Uiso 1 1 calc R . .
H113 H 0.5415 0.8151 0.8108 0.077 Uiso 1 1 calc R . .
C12 C 0.8830(4) 0.9695(2) 0.82214(16) 0.0433(9) Uani 1 1 d . . .
C13 C 0.9445(5) 0.9435(3) 0.89199(16) 0.0507(10) Uani 1 1 d . . .
H131 H 0.8632 0.9235 0.9205 0.076 Uiso 1 1 calc R . .
H132 H 0.9922 0.9940 0.9127 0.076 Uiso 1 1 calc R . .
H133 H 1.0167 0.8965 0.8868 0.076 Uiso 1 1 calc R . .
C14 C 1.0138(5) 0.9940(3) 0.77732(18) 0.0657(13) Uani 1 1 d . . .
H141 H 1.0846 0.9458 0.7763 0.098 Uiso 1 1 calc R . .
H142 H 1.0620 1.0462 0.7951 0.098 Uiso 1 1 calc R . .
H143 H 0.9784 1.0056 0.7318 0.098 Uiso 1 1 calc R . .
C15 C 0.7841(6) 1.0486(2) 0.8315(2) 0.0702(14) Uani 1 1 d . . .
H151 H 0.7410 1.0651 0.7883 0.105 Uiso 1 1 calc R . .
H152 H 0.8427 1.0972 0.8490 0.105 Uiso 1 1 calc R . .
H153 H 0.7051 1.0345 0.8632 0.105 Uiso 1 1 calc R . .
C16 C 0.4216(4) 0.9480(2) 0.60795(16) 0.0376(8) Uani 1 1 d . . .
H161 H 0.3554 0.9475 0.6468 0.056 Uiso 1 1 calc R . .
H162 H 0.4147 0.8921 0.5844 0.056 Uiso 1 1 calc R . .
H163 H 0.3931 0.9952 0.5776 0.056 Uiso 1 1 calc R . .
C17 C 0.5190(4) 1.1092(2) 0.67267(18) 0.0421(9) Uani 1 1 d . . .
H171 H 0.4230 1.0995 0.6502 0.051 Uiso 1 1 calc R . .
H172 H 0.4988 1.1369 0.7165 0.051 Uiso 1 1 calc R . .
C18 C 0.7191(5) 1.2059(2) 0.67004(19) 0.0526(10) Uani 1 1 d . . .
H181 H 0.7884 1.1610 0.6853 0.079 Uiso 1 1 calc R . .
H182 H 0.6786 1.2367 0.7089 0.079 Uiso 1 1 calc R . .
H183 H 0.7709 1.2473 0.6411 0.079 Uiso 1 1 calc R . .
C19 C 0.8401(3) 1.0088(2) 0.58779(14) 0.0283(7) Uani 1 1 d . . .
H191 H 0.8949 0.9536 0.5938 0.034 Uiso 1 1 calc R . .
H192 H 0.8460 1.0419 0.6303 0.034 Uiso 1 1 calc R . .
C20 C 0.9123(4) 1.0617(2) 0.53206(15) 0.0306(7) Uani 1 1 d . . .
H201 H 0.9106 1.0270 0.4903 0.037 Uiso 1 1 calc R . .
H202 H 0.8532 1.1150 0.5243 0.037 Uiso 1 1 calc R . .
C21 C 1.0700(4) 1.0877(2) 0.54707(15) 0.0313(8) Uani 1 1 d . . .
H211 H 1.1309 1.0344 0.5503 0.038 Uiso 1 1 calc R . .
H212 H 1.0728 1.1170 0.5912 0.038 Uiso 1 1 calc R . .
C22 C 1.1384(4) 1.1481(2) 0.49484(17) 0.0360(8) Uani 1 1 d . . .
H221 H 1.1394 1.1179 0.4511 0.043 Uiso 1 1 calc R . .
H222 H 1.0753 1.2004 0.4902 0.043 Uiso 1 1 calc R . .
C23 C 1.2944(4) 1.1770(2) 0.51150(17) 0.0422(9) Uani 1 1 d . . .
H231 H 1.2948 1.2068 0.5549 0.063 Uiso 1 1 calc R . .
H232 H 1.3300 1.2168 0.4768 0.063 Uiso 1 1 calc R . .
H233 H 1.3592 1.1259 0.5136 0.063 Uiso 1 1 calc R . .

loop_
_atom_site_aniso_label
_atom_site_aniso_U_11
_atom_site_aniso_U_22
_atom_site_aniso_U_33
_atom_site_aniso_U_23
_atom_site_aniso_U_13
_atom_site_aniso_U_12
Si1 0.0383(5) 0.0447(5) 0.0228(4) 0.0003(4) 0.0012(4) 0.0014(5)
O1 0.0331(13) 0.0297(11) 0.0206(10) -0.0008(9) -0.0016(9) -0.0019(10)
O2 0.0261(13) 0.0422(13) 0.0302(11) -0.0072(10) 0.0053(10) -0.0014(11)
O3 0.0426(14) 0.0444(14) 0.0316(12) -0.0122(11) 0.0004(11) -0.0028(12)
O4 0.077(2) 0.0440(15) 0.0377(13) 0.0048(12) 0.0133(14) -0.0120(15)
O5 0.0529(15) 0.0291(12) 0.0354(12) -0.0030(10) 0.0018(12) 0.0035(11)
O6 0.0295(12) 0.0354(12) 0.0221(10) -0.0005(9) 0.0008(9) -0.0024(10)
O7 0.0368(14) 0.0352(13) 0.0262(11) -0.0058(10) 0.0020(10) 0.0063(11)
O8 0.0550(17) 0.0378(13) 0.0377(13) -0.0001(11) -0.0070(13) 0.0030(13)
N1 0.0278(16) 0.0366(15) 0.0334(14) -0.0132(12) -0.0021(13) 0.0021(13)
C1 0.0312(18) 0.0337(17) 0.0206(15) 0.0019(13) 0.0031(14) 0.0040(15)
C2 0.0164(16) 0.0312(17) 0.0288(15) -0.0014(14) 0.0009(13) -0.0004(13)
C3 0.0262(17) 0.0297(17) 0.0238(15) -0.0021(13) -0.0013(13) -0.0031(14)
C4 0.0287(18) 0.0326(17) 0.0236(15) 0.0014(14) 0.0049(13) -0.0053(15)
C5 0.0252(17) 0.0321(17) 0.0247(15) -0.0059(13) -0.0022(14) -0.0013(14)
C6 0.0324(18) 0.0259(16) 0.0226(15) -0.0021(13) 0.0024(13) 0.0015(14)
C7 0.059(3) 0.061(2) 0.0300(18) -0.0102(18) -0.0031(19) 0.002(2)
C8 0.039(2) 0.0368(19) 0.0306(17) 0.0012(15) -0.0024(16) -0.0032(16)
C9 0.067(3) 0.032(2) 0.060(2) -0.0022(19) -0.011(2) -0.001(2)
C10 0.070(3) 0.050(2) 0.039(2) 0.0109(18) -0.003(2) 0.009(2)
C11 0.049(2) 0.074(3) 0.0313(18) -0.003(2) 0.0066(18) -0.005(2)
C12 0.051(2) 0.050(2) 0.0295(18) -0.0008(17) -0.0084(17) -0.0001(19)
C13 0.057(3) 0.068(3) 0.0264(18) -0.0042(18) -0.0064(18) 0.001(2)
C14 0.070(3) 0.093(3) 0.034(2) -0.001(2) -0.010(2) -0.040(3)
C15 0.097(4) 0.048(2) 0.066(3) -0.010(2) -0.037(3) 0.008(2)
C16 0.031(2) 0.043(2) 0.0387(19) -0.0044(16) 0.0040(17) 0.0015(16)
C17 0.039(2) 0.043(2) 0.044(2) -0.0118(18) 0.0047(17) 0.0099(18)
C18 0.060(3) 0.042(2) 0.056(2) -0.0054(19) -0.007(2) -0.004(2)
C19 0.0270(17) 0.0335(17) 0.0243(15) -0.0006(14) -0.0013(13) -0.0003(15)
C20 0.0266(18) 0.0344(18) 0.0310(17) 0.0024(14) 0.0003(15) 0.0034(15)
C21 0.0278(18) 0.0404(19) 0.0258(15) -0.0024(14) 0.0001(14) -0.0012(16)
C22 0.032(2) 0.0349(18) 0.0409(19) 0.0041(15) 0.0021(16) -0.0030(16)
C23 0.041(2) 0.049(2) 0.0372(19) 0.0009(17) 0.0074(17) -0.0078(18)

loop_
_atom_type_symbol
_atom_type_description
_atom_type_scat_dispersion_real
_atom_type_scat_dispersion_imag
_atom_type_scat_source
C C 0.0181 0.0091 'International Tables Vol C Tables 4.2.6.8 and 6.1.1.4'
H H 0.0000 0.0000 'International Tables Vol C Tables 4.2.6.8 and 6.1.1.4'
O O 0.0492 0.0322 'International Tables Vol C Tables 4.2.6.8 and 6.1.1.4'
N N 0.0311 0.0180 'International Tables Vol C Tables 4.2.6.8 and 6.1.1.4'
Si Si 0.2541 0.3302 'International Tables Vol C Tables 4.2.6.8 and 6.1.1.4'

loop_
_geom_angle_atom_site_label_1
_geom_angle_atom_site_label_2
_geom_angle_atom_site_label_3
_geom_angle
_geom_angle_site_symmetry_1
_geom_angle_site_symmetry_3
_geom_angle_publ_flag
O6 Si1 C11 110.84(14) . . ?
O6 Si1 C10 108.29(14) . . ?
C11 Si1 C10 109.22(19) . . ?
O6 Si1 C12 107.73(13) . . ?
C11 Si1 C12 110.44(18) . . ?
C10 Si1 C12 110.29(18) . . ?
C2 O1 C6 117.2(2) . . ?
N1 O3 C7 110.0(2) . . ?
C8 O5 C9 115.5(3) . . ?
C4 O6 Si1 126.46(17) . . ?
C17 O7 C5 118.2(2) . . ?
C17 O8 C18 113.1(3) . . ?
C1 N1 O3 118.1(3) . . ?
C1 N1 H1 121.0 . . ?
O3 N1 H1 121.0 . . ?
O2 C1 N1 124.8(3) . . ?
O2 C1 C2 121.7(3) . . ?
N1 C1 C2 113.4(3) . . ?
O1 C2 C3 125.1(3) . . ?
O1 C2 C1 109.0(2) . . ?
C3 C2 C1 125.9(3) . . ?
C2 C3 C8 122.9(3) . . ?
C2 C3 C4 121.5(3) . . ?
C8 C3 C4 115.1(3) . . ?
O6 C4 C3 110.1(2) . . ?
O6 C4 C5 112.6(2) . . ?
C3 C4 C5 108.7(2) . . ?
O6 C4 H41 108.5 . . ?
C3 C4 H41 108.5 . . ?
C5 C4 H41 108.5 . . ?
O7 C5 C16 111.8(3) . . ?
O7 C5 C4 104.9(2) . . ?
C16 C5 C4 108.5(3) . . ?
O7 C5 C6 109.8(2) . . ?
C16 C5 C6 110.8(2) . . ?
C4 C5 C6 110.9(3) . . ?
O1 C6 C19 108.3(2) . . ?
O1 C6 C5 108.2(2) . . ?
C19 C6 C5 117.6(2) . . ?
O1 C6 H61 107.5 . . ?
C19 C6 H61 107.5 . . ?
C5 C6 H61 107.5 . . ?
O3 C7 H71 109.5 . . ?
O3 C7 H72 109.5 . . ?
H71 C7 H72 109.5 . . ?
O3 C7 H73 109.5 . . ?
H71 C7 H73 109.5 . . ?
H72 C7 H73 109.5 . . ?
O4 C8 O5 122.8(3) . . ?
O4 C8 C3 123.7(3) . . ?
O5 C8 C3 113.5(3) . . ?
O5 C9 H91 109.5 . . ?
O5 C9 H92 109.5 . . ?
H91 C9 H92 109.5 . . ?
O5 C9 H93 109.5 . . ?
H91 C9 H93 109.5 . . ?
H92 C9 H93 109.5 . . ?
Si1 C10 H101 109.5 . . ?
Si1 C10 H102 109.5 . . ?
H101 C10 H102 109.5 . . ?
Si1 C10 H103 109.5 . . ?
H101 C10 H103 109.5 . . ?
H102 C10 H103 109.5 . . ?
Si1 C11 H111 109.5 . . ?
Si1 C11 H112 109.5 . . ?
H111 C11 H112 109.5 . . ?
Si1 C11 H113 109.5 . . ?
H111 C11 H113 109.5 . . ?
H112 C11 H113 109.5 . . ?
C15 C12 C14 109.4(4) . . ?
C15 C12 C13 107.8(3) . . ?
C14 C12 C13 108.1(3) . . ?
C15 C12 Si1 110.9(3) . . ?
C14 C12 Si1 111.3(2) . . ?
C13 C12 Si1 109.2(2) . . ?
C12 C13 H131 109.5 . . ?
C12 C13 H132 109.5 . . ?
H131 C13 H132 109.5 . . ?
C12 C13 H133 109.5 . . ?
H131 C13 H133 109.5 . . ?
H132 C13 H133 109.5 . . ?
C12 C14 H141 109.5 . . ?
C12 C14 H142 109.5 . . ?
H141 C14 H142 109.5 . . ?
C12 C14 H143 109.5 . . ?
H141 C14 H143 109.5 . . ?
H142 C14 H143 109.5 . . ?
C12 C15 H151 109.5 . . ?
C12 C15 H152 109.5 . . ?
H151 C15 H152 109.5 . . ?
C12 C15 H153 109.5 . . ?
H151 C15 H153 109.5 . . ?
H152 C15 H153 109.5 . . ?
C5 C16 H161 109.5 . . ?
C5 C16 H162 109.5 . . ?
H161 C16 H162 109.5 . . ?
C5 C16 H163 109.5 . . ?
H161 C16 H163 109.5 . . ?
H162 C16 H163 109.5 . . ?
O8 C17 O7 113.8(3) . . ?
O8 C17 H171 108.8 . . ?
O7 C17 H171 108.8 . . ?
O8 C17 H172 108.8 . . ?
O7 C17 H172 108.8 . . ?
H171 C17 H172 107.7 . . ?
O8 C18 H181 109.5 . . ?
O8 C18 H182 109.5 . . ?
H181 C18 H182 109.5 . . ?
O8 C18 H183 109.5 . . ?
H181 C18 H183 109.5 . . ?
H182 C18 H183 109.5 . . ?
C6 C19 C20 111.8(2) . . ?
C6 C19 H191 109.2 . . ?
C20 C19 H191 109.2 . . ?
C6 C19 H192 109.2 . . ?
C20 C19 H192 109.2 . . ?
H191 C19 H192 107.9 . . ?
C21 C20 C19 113.6(2) . . ?
C21 C20 H201 108.8 . . ?
C19 C20 H201 108.8 . . ?
C21 C20 H202 108.8 . . ?
C19 C20 H202 108.8 . . ?
H201 C20 H202 107.7 . . ?
C20 C21 C22 114.1(3) . . ?
C20 C21 H211 108.7 . . ?
C22 C21 H211 108.7 . . ?
C20 C21 H212 108.7 . . ?
C22 C21 H212 108.7 . . ?
H211 C21 H212 107.6 . . ?
C23 C22 C21 113.9(3) . . ?
C23 C22 H221 108.8 . . ?
C21 C22 H221 108.8 . . ?
C23 C22 H222 108.8 . . ?
C21 C22 H222 108.8 . . ?
H221 C22 H222 107.7 . . ?
C22 C23 H231 109.5 . . ?
C22 C23 H232 109.5 . . ?
H231 C23 H232 109.5 . . ?
C22 C23 H233 109.5 . . ?
H231 C23 H233 109.5 . . ?
H232 C23 H233 109.5 . . ?

loop_
_geom_bond_atom_site_label_1
_geom_bond_atom_site_label_2
_geom_bond_distance
_geom_bond_site_symmetry_2
_geom_bond_publ_flag
Si1 O6 1.661(2) . ?
Si1 C11 1.857(4) . ?
Si1 C10 1.859(4) . ?
Si1 C12 1.880(4) . ?
O1 C2 1.348(3) . ?
O1 C6 1.471(3) . ?
O2 C1 1.227(4) . ?
O3 N1 1.393(3) . ?
O3 C7 1.442(4) . ?
O4 C8 1.212(4) . ?
O5 C8 1.341(4) . ?
O5 C9 1.457(4) . ?
O6 C4 1.421(3) . ?
O7 C17 1.427(4) . ?
O7 C5 1.448(3) . ?
O8 C17 1.396(4) . ?
O8 C18 1.414(4) . ?
N1 C1 1.337(4) . ?
N1 H1 0.8800 . ?
C1 C2 1.512(4) . ?
C2 C3 1.353(4) . ?
C3 C8 1.469(4) . ?
C3 C4 1.515(4) . ?
C4 C5 1.534(4) . ?
C4 H41 1.0000 . ?
C5 C16 1.523(5) . ?
C5 C6 1.541(4) . ?
C6 C19 1.517(4) . ?
C6 H61 1.0000 . ?
C7 H71 0.9800 . ?
C7 H72 0.9800 . ?
C7 H73 0.9800 . ?
C9 H91 0.9800 . ?
C9 H92 0.9800 . ?
C9 H93 0.9800 . ?
C10 H101 0.9800 . ?
C10 H102 0.9800 . ?
C10 H103 0.9800 . ?
C11 H111 0.9800 . ?
C11 H112 0.9800 . ?
C11 H113 0.9800 . ?
C12 C15 1.520(5) . ?
C12 C14 1.532(5) . ?
C12 C13 1.554(5) . ?
C13 H131 0.9800 . ?
C13 H132 0.9800 . ?
C13 H133 0.9800 . ?
C14 H141 0.9800 . ?
C14 H142 0.9800 . ?
C14 H143 0.9800 . ?
C15 H151 0.9800 . ?
C15 H152 0.9800 . ?
C15 H153 0.9800 . ?
C16 H161 0.9800 . ?
C16 H162 0.9800 . ?
C16 H163 0.9800 . ?
C17 H171 0.9900 . ?
C17 H172 0.9900 . ?
C18 H181 0.9800 . ?
C18 H182 0.9800 . ?
C18 H183 0.9800 . ?
C19 C20 1.525(4) . ?
C19 H191 0.9900 . ?
C19 H192 0.9900 . ?
C20 C21 1.514(5) . ?
C20 H201 0.9900 . ?
C20 H202 0.9900 . ?
C21 C22 1.528(4) . ?
C21 H211 0.9900 . ?
C21 H212 0.9900 . ?
C22 C23 1.518(5) . ?
C22 H221 0.9900 . ?
C22 H222 0.9900 . ?
C23 H231 0.9800 . ?
C23 H232 0.9800 . ?
C23 H233 0.9800 . ?

loop_
_geom_hbond_atom_site_label_D
_geom_hbond_atom_site_label_H
_geom_hbond_atom_site_label_A
_geom_hbond_distance_DH
_geom_hbond_distance_HA
_geom_hbond_distance_DA
_geom_hbond_angle_DHA
_geom_hbond_site_symmetry_A
N1 H1 O2 0.88 1.98 2.758(3) 147.3 3_466

loop_
_geom_torsion_atom_site_label_1
_geom_torsion_atom_site_label_2
_geom_torsion_atom_site_label_3
_geom_torsion_atom_site_label_4
_geom_torsion
_geom_torsion_site_symmetry_1
_geom_torsion_site_symmetry_2
_geom_torsion_site_symmetry_3
_geom_torsion_site_symmetry_4
_geom_torsion_publ_flag
C11 Si1 O6 C4 -16.3(3) . . . . ?
C10 Si1 O6 C4 103.5(3) . . . . ?
C12 Si1 O6 C4 -137.3(3) . . . . ?
C7 O3 N1 C1 -91.5(3) . . . . ?
O3 N1 C1 O2 14.7(5) . . . . ?
O3 N1 C1 C2 -169.5(2) . . . . ?
C6 O1 C2 C3 12.6(4) . . . . ?
C6 O1 C2 C1 -167.3(2) . . . . ?
O2 C1 C2 O1 76.6(4) . . . . ?
N1 C1 C2 O1 -99.5(3) . . . . ?
O2 C1 C2 C3 -103.4(4) . . . . ?
N1 C1 C2 C3 80.6(4) . . . . ?
O1 C2 C3 C8 173.5(3) . . . . ?
C1 C2 C3 C8 -6.5(5) . . . . ?
O1 C2 C3 C4 1.6(5) . . . . ?
C1 C2 C3 C4 -178.5(3) . . . . ?
Si1 O6 C4 C3 -121.6(2) . . . . ?
Si1 O6 C4 C5 116.9(2) . . . . ?
C2 C3 C4 O6 -106.9(3) . . . . ?
C8 C3 C4 O6 80.5(3) . . . . ?
C2 C3 C4 C5 16.8(4) . . . . ?
C8 C3 C4 C5 -155.7(3) . . . . ?
C17 O7 C5 C16 -51.4(3) . . . . ?
C17 O7 C5 C4 -168.7(3) . . . . ?
C17 O7 C5 C6 72.0(3) . . . . ?
O6 C4 C5 O7 -43.6(3) . . . . ?
C3 C4 C5 O7 -165.8(2) . . . . ?
O6 C4 C5 C16 -163.1(2) . . . . ?
C3 C4 C5 C16 74.6(3) . . . . ?
O6 C4 C5 C6 75.0(3) . . . . ?
C3 C4 C5 C6 -47.3(3) . . . . ?
C2 O1 C6 C19 85.5(3) . . . . ?
C2 O1 C6 C5 -42.9(3) . . . . ?
O7 C5 C6 O1 176.6(2) . . . . ?
C16 C5 C6 O1 -59.4(3) . . . . ?
C4 C5 C6 O1 61.1(3) . . . . ?
O7 C5 C6 C19 53.6(3) . . . . ?
C16 C5 C6 C19 177.6(3) . . . . ?
C4 C5 C6 C19 -61.8(3) . . . . ?
C9 O5 C8 O4 15.2(5) . . . . ?
C9 O5 C8 C3 -164.6(3) . . . . ?
C2 C3 C8 O4 -159.7(4) . . . . ?
C4 C3 C8 O4 12.8(5) . . . . ?
C2 C3 C8 O5 20.1(5) . . . . ?
C4 C3 C8 O5 -167.5(3) . . . . ?
O6 Si1 C12 C15 80.6(3) . . . . ?
C11 Si1 C12 C15 -40.5(3) . . . . ?
C10 Si1 C12 C15 -161.4(3) . . . . ?
O6 Si1 C12 C14 -41.4(3) . . . . ?
C11 Si1 C12 C14 -162.6(3) . . . . ?
C10 Si1 C12 C14 76.6(3) . . . . ?
O6 Si1 C12 C13 -160.6(2) . . . . ?
C11 Si1 C12 C13 78.2(3) . . . . ?
C10 Si1 C12 C13 -42.6(3) . . . . ?
C18 O8 C17 O7 -77.3(4) . . . . ?
C5 O7 C17 O8 -80.7(3) . . . . ?
O1 C6 C19 C20 76.0(3) . . . . ?
C5 C6 C19 C20 -161.2(3) . . . . ?
C6 C19 C20 C21 176.7(3) . . . . ?
C19 C20 C21 C22 -174.3(3) . . . . ?
C20 C21 C22 C23 177.7(3) . . . . ?

loop_
_cod_related_entry_id
_cod_related_entry_database
_cod_related_entry_code
1 ChemSpider 29435563
